data_1570205
loop_
_publ_author_name
'Ort&#xed;n-Rubio, Borja'
'Rostoll-Berenguer, Jaume'
'Vila, Carlos'
'Proserpio, Davide M.'
'Guillerm, Vincent'
'Juanhuix, Judith'
'Imaz, Inhar'
'Maspoch, Daniel'

_publ_section_title
;
 Net-clipping as a top-down approach for the prediction of topologies of
 MOFs built from reduced-symmetry linkers.
;
_journal_issue 45
_journal_name_full 'Chemical science'
_journal_page_first 12984
_journal_page_last 12994
_journal_paper_doi 10.1039/d3sc04406h
_journal_volume 14
_journal_year 2023
_chemical_formula_moiety 'C26 H28 Cu2 N2 O14'
_chemical_formula_sum 'C26 H28 Cu2 N2 O14'
_chemical_formula_weight 719.58
_space_group_crystal_system monoclinic
_space_group_IT_number 15
_space_group_name_Hall '-C 2yc'
_space_group_name_H-M_alt 'C 1 2/c 1'
_atom_sites_solution_hydrogens geom
_atom_sites_solution_primary dual
_audit_creation_date 2023-04-24
_audit_creation_method
;
Olex2 1.2
(compiled 2018.05.29 svn.r3508 for OlexSys, GUI svn.r5506)
;
_audit_update_record
;
2023-06-15 deposited with the CCDC.	2023-10-27 downloaded from the CCDC.
;
_cell_angle_alpha 90
_cell_angle_beta 123.683(2)
_cell_angle_gamma 90
_cell_formula_units_Z 8
_cell_length_a 34.7885(7)
_cell_length_b 11.2616(2)
_cell_length_c 20.4116(4)
_cell_measurement_reflns_used 12908
_cell_measurement_temperature 100
_cell_measurement_theta_max 32.2961208424
_cell_measurement_theta_min 1.39912719224
_cell_volume 6654.2(3)
_computing_cell_refinement 'XDS (Kabsch W., 2010)'
_computing_data_collection 'MxCube (ESRF, 2006)'
_computing_data_reduction 'XDS (Kabsch W., 2010)'
_computing_molecular_graphics 'Olex2 (Dolomanov et al., 2009)'
_computing_publication_material 'Olex2 (Dolomanov et al., 2009)'
_computing_structure_refinement 'ShelXL (Sheldrick, 2015)'
_computing_structure_solution 'ShelXT (Sheldrick, 2015)'
_diffrn_ambient_temperature 100
_diffrn_measured_fraction_theta_full 0.961
_diffrn_measured_fraction_theta_max 0.961
_diffrn_measurement_device_type 'MD2M - Maatel'
_diffrn_measurement_method 'phi scan'
_diffrn_radiation_type synchrotron
_diffrn_radiation_wavelength 0.82656
_diffrn_reflns_av_R_equivalents 0.2282
_diffrn_reflns_av_unetI/netI 0.1471
_diffrn_reflns_Laue_measured_fraction_full 0.961
_diffrn_reflns_Laue_measured_fraction_max 0.961
_diffrn_reflns_limit_h_max 31
_diffrn_reflns_limit_h_min -35
_diffrn_reflns_limit_k_max 12
_diffrn_reflns_limit_k_min 0
_diffrn_reflns_limit_l_max 21
_diffrn_reflns_limit_l_min 0
_diffrn_reflns_number 25884
_diffrn_reflns_point_group_measured_fraction_full 0.961
_diffrn_reflns_point_group_measured_fraction_max 0.961
_diffrn_reflns_theta_full 26.389
_diffrn_reflns_theta_max 26.389
_diffrn_reflns_theta_min 1.636
_diffrn_source 'ALBA BL13-XALOC, in-vacuum undulator (IVU21)'
_exptl_absorpt_coefficient_mu 2.020
_exptl_absorpt_correction_type none
_exptl_crystal_colour 'clear dark blue'
_exptl_crystal_colour_lustre clear
_exptl_crystal_colour_modifier dark
_exptl_crystal_colour_primary blue
_exptl_crystal_density_diffrn 1.437
_exptl_crystal_description block
_exptl_crystal_F_000 2944
_exptl_crystal_size_max 0.08
_exptl_crystal_size_mid 0.08
_exptl_crystal_size_min 0.07
_refine_diff_density_max 2.108
_refine_diff_density_min -0.733
_refine_diff_density_rms 0.186
_refine_ls_extinction_method none
_refine_ls_goodness_of_fit_ref 1.083
_refine_ls_hydrogen_treatment constr
_refine_ls_matrix_type full
_refine_ls_number_parameters 381
_refine_ls_number_reflns 4166
_refine_ls_number_restraints 134
_refine_ls_restrained_S_all 1.069
_refine_ls_R_factor_all 0.1005
_refine_ls_R_factor_gt 0.0797
_refine_ls_shift/su_max 0.001
_refine_ls_shift/su_mean 0.000
_refine_ls_structure_factor_coef Fsqd
_refine_ls_weighting_details 'w=1/[\s^2^(Fo^2^)+(0.1544P)^2^+10.1884P] where P=(Fo^2^+2Fc^2^)/3'
_refine_ls_weighting_scheme calc
_refine_ls_wR_factor_gt 0.2317
_refine_ls_wR_factor_ref 0.2420
_reflns_Friedel_coverage 0.000
_reflns_number_gt 3110
_reflns_number_total 4166
_reflns_threshold_expression 'I > 2\s(I)'
_cod_data_source_file d3sc04406h2.cif
_cod_data_source_block shelx
_cod_depositor_comments 'Adding full bibliography for 1570205--1570207.cif.'
_cod_database_code 1570205
_shelx_shelxl_version_number 2018/1
_shelx_space_group_comment
;
The symmetry employed for this shelxl refinement is uniquely defined
by the following loop, which should always be used as a source of
symmetry information in preference to the above space-group names.
They are only intended as comments.
;
_shelx_estimated_absorpt_t_max 0.872
_shelx_estimated_absorpt_t_min 0.855
_olex2_refinement_description
;
1. Fixed Uiso
 At 1.2 times of:
  All C(H) groups
 At 1.5 times of:
  All C(H,H,H) groups
2. Restrained distances
 N2-C5
 1.399 with sigma of 0.02
 C5-C6
 2.2 with sigma of 0.02
3. Rigid bond restraints
 O00V, C4, N2, C5, C6
 with sigma for 1-2 distances of 0.01 and sigma for 1-3 distances of 0.01
 C00U, O006, O004
 with sigma for 1-2 distances of 0.01 and sigma for 1-3 distances of 0.01
 C00U, C00G
 with sigma for 1-2 distances of 0.01 and sigma for 1-3 distances of 0.01
 C00F, C00I, C00J, C00M, C00O, C00G
 with sigma for 1-2 distances of 0.01 and sigma for 1-3 distances of 0.01
4. Uiso/Uaniso restraints and constraints
C00U \\sim O006 \\sim O004 \\sim C00G: within 2A with sigma of 0.04 and sigma
for terminal atoms of 0.08
C00G \\sim C00M \\sim C00J \\sim C00I \\sim C00F \\sim C00O: within 2A with
sigma of 0.04 and sigma for terminal atoms of 0.08
Uanis(C00U) \\sim Ueq, Uanis(O004) \\sim Ueq, Uanis(O006) \\sim Ueq,
Uanis(C00G) \\sim Ueq: with sigma of 0.1 and sigma for terminal atoms of 0.2
Uanis(C00M) \\sim Ueq, Uanis(C00J) \\sim Ueq, Uanis(C00I) \\sim Ueq,
Uanis(C00F) \\sim Ueq, Uanis(C00O) \\sim Ueq, Uanis(C00G) \\sim Ueq: with sigma
of 0.1 and sigma for terminal atoms of 0.2
Uanis(C00U) = Uanis(O006) = Uanis(O004)
Uanis(C00G) = Uanis(C00O) = Uanis(C00M)
5.a Aromatic/amide H refined with riding coordinates:
 C00O(H00O), C00T(H00T), C00X(H00X), C4(H4)
5.b Idealised Me refined as rotating group:
 C00Z(H00A,H00B,H00C), C010(H01A,H01B,H01C), C011(H01D,H01E,H01F), C012(H01G,
 H01H,H01I), C6(H6A,H6B,H6C), C5(H5A,H5B,H5C), C1(H1A,H1B,H1C), C3(H3A,H3B,H3C)
;
_olex2_submission_special_instructions 'No special instructions were received'

loop_
_space_group_symop_operation_xyz
'x, y, z'
'-x, y, -z+1/2'
'x+1/2, y+1/2, z'
'-x+1/2, y+1/2, -z+1/2'
'-x, -y, -z'
'x, -y, z-1/2'
'-x+1/2, -y+1/2, -z'
'x+1/2, -y+1/2, z-1/2'

loop_
_atom_site_label
_atom_site_type_symbol
_atom_site_fract_x
_atom_site_fract_y
_atom_site_fract_z
_atom_site_U_iso_or_equiv
_atom_site_adp_type
_atom_site_occupancy
_atom_site_site_symmetry_order
_atom_site_calc_flag
_atom_site_refinement_flags_posn
_atom_site_refinement_flags_adp
_atom_site_refinement_flags_occupancy
_atom_site_disorder_assembly
_atom_site_disorder_group
Cu01 Cu 0.76397(3) 0.36065(7) 0.51364(5) 0.0246(4) Uani 1 1 d . . . . .
Cu02 Cu 0.50342(3) -0.02829(6) 0.44128(5) 0.0255(4) Uani 1 1 d . . . . .
O003 O 0.71693(17) 0.3814(4) 0.5361(3) 0.0375(14) Uani 1 1 d . . . . .
O004 O 0.54679(16) 0.1397(4) 0.5873(3) 0.0317(9) Uani 1 1 d . U . . .
O005 O 0.54957(17) 0.8579(4) 0.5208(3) 0.0338(13) Uani 1 1 d . . . . .
O006 O 0.55080(16) 0.0966(4) 0.4847(3) 0.0317(9) Uani 1 1 d . U . . .
O007 O 0.78319(19) 0.5440(4) 0.5153(4) 0.0440(15) Uani 1 1 d . . . . .
O008 O 0.69138(18) 0.8188(4) 0.8762(3) 0.0428(14) Uani 1 1 d . . . . .
O009 O 0.69480(19) 0.5136(4) 0.6220(3) 0.0424(15) Uani 1 1 d . . . . .
O00A O 0.5728(2) 0.3765(4) 0.6364(4) 0.0523(17) Uani 1 1 d . . . . .
O00B O 0.69407(19) 0.1951(4) 0.5147(4) 0.0465(16) Uani 1 1 d . . . . .
O00C O 0.7152(2) 0.6334(4) 0.9007(3) 0.0502(17) Uani 1 1 d . . . . .
O00D O 0.54355(18) 0.9040(4) 0.6201(3) 0.0392(14) Uani 1 1 d . . . . .
O00E O 0.6913(2) 0.4886(4) 0.7818(3) 0.0470(16) Uani 1 1 d . . . . .
C00F C 0.6629(2) 0.3192(5) 0.5647(4) 0.0254(17) Uani 1 1 d . U . . .
C00G C 0.5973(2) 0.2489(5) 0.5666(4) 0.0294(10) Uani 1 1 d . U . . .
C00H C 0.6586(2) 0.6853(5) 0.7714(4) 0.0255(18) Uani 1 1 d . . . . .
C00I C 0.6640(2) 0.4225(6) 0.6040(4) 0.0262(17) Uani 1 1 d . U . . .
C00J C 0.6322(2) 0.4417(5) 0.6227(4) 0.0264(17) Uani 1 1 d . U . . .
C00K C 0.6305(2) 0.5575(5) 0.6579(5) 0.0255(18) Uani 1 1 d . . . . .
O00L O 0.5695(2) 0.6152(4) 0.5316(3) 0.0517(17) Uani 1 1 d . . . . .
C00M C 0.5994(3) 0.3556(5) 0.6076(5) 0.0294(10) Uani 1 1 d . U . . .
C00N C 0.6605(3) 0.5773(6) 0.7366(4) 0.0293(19) Uani 1 1 d . . . . .
C00O C 0.6288(2) 0.2376(6) 0.5469(4) 0.0294(10) Uani 1 1 d . U . . .
H00O H 0.627074 0.168416 0.518788 0.035 Uiso 1 1 calc R . . . .
C00P C 0.6938(2) 0.2979(6) 0.5362(4) 0.0254(18) Uani 1 1 d . . . . .
C00Q C 0.5950(2) 0.7511(6) 0.6401(5) 0.0322(19) Uani 1 1 d . . . . .
C00R C 0.5995(3) 0.6415(6) 0.6089(5) 0.0292(19) Uani 1 1 d . . . . .
C00S C 0.6906(2) 0.7143(7) 0.8546(5) 0.0298(19) Uani 1 1 d . . . . .
C00T C 0.6258(2) 0.7673(6) 0.7203(5) 0.0313(19) Uani 1 1 d . . . . .
H00T H 0.624260 0.840330 0.742135 0.038 Uiso 1 1 calc R . . . .
C00U C 0.5619(3) 0.1549(6) 0.5458(5) 0.0317(9) Uani 1 1 d . U . . .
O00V O 0.5159(3) -0.0816(7) 0.3556(4) 0.079(2) Uani 1 1 d . U . . .
C00W C 0.5601(2) 0.8447(6) 0.5890(5) 0.0269(18) Uani 1 1 d . . . . .
C00X C 0.7908(4) 0.5672(8) 0.4625(6) 0.071(3) Uani 1 1 d . . . . .
H00X H 0.788796 0.502577 0.430862 0.085 Uiso 1 1 calc R . . . .
N00Y N 0.8010(4) 0.6692(7) 0.4476(6) 0.097(4) Uani 1 1 d . . . . .
C00Z C 0.5257(4) 0.3846(9) 0.5824(8) 0.085(4) Uani 1 1 d . . . . .
H00A H 0.518392 0.366812 0.529618 0.128 Uiso 1 1 calc GR . . . .
H00B H 0.515300 0.465107 0.583147 0.128 Uiso 1 1 calc GR . . . .
H00C H 0.509966 0.327448 0.596035 0.128 Uiso 1 1 calc GR . . . .
C010 C 0.7423(4) 0.4884(9) 0.6831(7) 0.073(3) Uani 1 1 d . . . . .
H01A H 0.762299 0.513429 0.665757 0.110 Uiso 1 1 calc GR . . . .
H01B H 0.746020 0.402913 0.693914 0.110 Uiso 1 1 calc GR . . . .
H01C H 0.750871 0.531627 0.731005 0.110 Uiso 1 1 calc GR . . . .
C011 C 0.6761(3) 0.4105(9) 0.8184(6) 0.080(3) Uani 1 1 d . . . . .
H01D H 0.644574 0.383920 0.779344 0.120 Uiso 1 1 calc GR . . . .
H01E H 0.676756 0.452577 0.861038 0.120 Uiso 1 1 calc GR . . . .
H01F H 0.696719 0.341493 0.840042 0.120 Uiso 1 1 calc GR . . . .
C012 C 0.5866(4) 0.6405(10) 0.4824(7) 0.089(4) Uani 1 1 d . . . . .
H01G H 0.568168 0.596967 0.432642 0.133 Uiso 1 1 calc GR . . . .
H01H H 0.619004 0.615653 0.509726 0.133 Uiso 1 1 calc GR . . . .
H01I H 0.584328 0.725903 0.471610 0.133 Uiso 1 1 calc GR . . . .
N2 N 0.5723(4) -0.1000(12) 0.3268(7) 0.119(4) Uani 1 1 d D U . . .
C4 C 0.5466(6) -0.069(2) 0.3520(9) 0.151(7) Uani 1 1 d . U . . .
H4 H 0.561377 0.000207 0.382881 0.181 Uiso 1 1 calc R . . . .
C6 C 0.6075(6) -0.057(3) 0.3189(13) 0.278(15) Uani 1 1 d D U . . .
H6A H 0.593909 -0.026737 0.265485 0.417 Uiso 1 1 calc GR . . . .
H6B H 0.628954 -0.122049 0.328802 0.417 Uiso 1 1 calc GR . . . .
H6C H 0.624315 0.006595 0.357069 0.417 Uiso 1 1 calc GR . . . .
C5 C 0.5656(10) -0.2172(16) 0.2965(14) 0.251(12) Uani 1 1 d D U . . .
H5A H 0.576671 -0.274555 0.339472 0.376 Uiso 1 1 calc GR . . . .
H5B H 0.582929 -0.227517 0.271939 0.376 Uiso 1 1 calc GR . . . .
H5C H 0.532684 -0.230477 0.257103 0.376 Uiso 1 1 calc GR . . . .
C1 C 0.7985(9) 0.7753(12) 0.4869(12) 0.193(11) Uani 1 1 d . . . . .
H1A H 0.766039 0.795237 0.464485 0.289 Uiso 1 1 calc GR . . . .
H1B H 0.813644 0.841877 0.479039 0.289 Uiso 1 1 calc GR . . . .
H1C H 0.814069 0.759546 0.543342 0.289 Uiso 1 1 calc GR . . . .
C3 C 0.8052(10) 0.6877(14) 0.3837(14) 0.227(13) Uani 1 1 d . . . . .
H3A H 0.808710 0.611012 0.364928 0.341 Uiso 1 1 calc GR . . . .
H3B H 0.832345 0.737161 0.400662 0.341 Uiso 1 1 calc GR . . . .
H3C H 0.777448 0.727751 0.341119 0.341 Uiso 1 1 calc GR . . . .

loop_
_atom_site_aniso_label
_atom_site_aniso_U_11
_atom_site_aniso_U_22
_atom_site_aniso_U_33
_atom_site_aniso_U_23
_atom_site_aniso_U_13
_atom_site_aniso_U_12
Cu01 0.0250(7) 0.0104(6) 0.0361(7) 0.0016(3) 0.0155(5) -0.0038(3)
Cu02 0.0234(7) 0.0076(6) 0.0411(7) -0.0060(3) 0.0151(5) -0.0068(3)
O003 0.039(3) 0.018(3) 0.075(4) -0.013(2) 0.043(3) -0.015(2)
O004 0.029(2) 0.0161(17) 0.052(3) -0.0129(14) 0.0237(19) -0.0146(14)
O005 0.033(3) 0.019(3) 0.043(4) -0.004(2) 0.016(3) 0.005(2)
O006 0.029(2) 0.0161(17) 0.052(3) -0.0129(14) 0.0237(19) -0.0146(14)
O007 0.054(4) 0.018(3) 0.067(4) -0.001(2) 0.038(3) -0.016(2)
O008 0.040(3) 0.017(3) 0.045(4) -0.011(2) 0.007(3) 0.006(2)
O009 0.044(4) 0.017(3) 0.075(4) -0.020(2) 0.038(4) -0.023(2)
O00A 0.038(4) 0.036(3) 0.094(5) -0.036(3) 0.043(4) -0.018(3)
O00B 0.057(4) 0.016(3) 0.097(5) -0.014(3) 0.061(4) -0.012(2)
O00C 0.066(4) 0.022(3) 0.034(4) -0.009(2) 0.010(3) 0.012(3)
O00D 0.050(4) 0.022(3) 0.049(4) -0.001(2) 0.029(3) 0.004(2)
O00E 0.064(4) 0.015(3) 0.043(4) -0.001(2) 0.018(3) 0.012(3)
C00F 0.032(4) 0.009(3) 0.033(5) 0.001(3) 0.016(4) -0.002(3)
C00G 0.029(2) 0.0069(18) 0.047(3) -0.0078(17) 0.017(2) -0.0025(17)
C00H 0.029(4) 0.008(4) 0.027(5) -0.006(3) 0.008(4) -0.001(3)
C00I 0.028(4) 0.013(4) 0.033(5) -0.005(3) 0.015(4) -0.009(3)
C00J 0.025(4) 0.007(3) 0.037(5) -0.005(3) 0.011(4) -0.008(3)
C00K 0.027(4) 0.008(4) 0.038(5) -0.010(3) 0.016(4) -0.009(3)
O00L 0.063(4) 0.024(3) 0.037(4) -0.013(3) 0.009(4) 0.002(3)
C00M 0.029(2) 0.0069(18) 0.047(3) -0.0078(17) 0.017(2) -0.0025(17)
C00N 0.035(5) 0.012(4) 0.037(5) -0.004(3) 0.018(4) 0.001(3)
C00O 0.029(2) 0.0069(18) 0.047(3) -0.0078(17) 0.017(2) -0.0025(17)
C00P 0.027(4) 0.010(4) 0.032(5) -0.004(3) 0.012(4) -0.004(3)
C00Q 0.035(4) 0.009(4) 0.036(6) -0.004(3) 0.010(4) -0.003(3)
C00R 0.027(4) 0.014(4) 0.043(6) -0.006(4) 0.018(4) -0.002(3)
C00S 0.029(4) 0.022(5) 0.041(5) -0.001(4) 0.021(4) 0.002(4)
C00T 0.035(4) 0.010(4) 0.042(6) -0.010(3) 0.018(4) -0.010(3)
C00U 0.029(2) 0.0161(17) 0.052(3) -0.0129(14) 0.0237(19) -0.0146(14)
O00V 0.090(6) 0.101(5) 0.078(5) -0.038(4) 0.067(5) -0.029(5)
C00W 0.029(5) 0.013(4) 0.038(6) -0.007(4) 0.018(4) -0.009(3)
C00X 0.112(9) 0.036(6) 0.068(7) 0.005(5) 0.053(7) -0.009(6)
N00Y 0.186(11) 0.043(5) 0.121(8) -0.024(5) 0.122(9) -0.063(6)
C00Z 0.096(10) 0.039(6) 0.124(11) 0.006(6) 0.064(9) 0.006(6)
C010 0.059(7) 0.072(7) 0.074(8) -0.021(6) 0.027(7) -0.032(6)
C011 0.064(7) 0.043(6) 0.078(8) 0.006(5) 0.006(6) -0.008(5)
C012 0.104(10) 0.086(9) 0.067(8) -0.006(6) 0.042(8) 0.036(7)
N2 0.095(8) 0.151(10) 0.141(11) -0.009(8) 0.085(8) -0.017(8)
C4 0.133(14) 0.244(19) 0.114(12) 0.063(12) 0.092(12) 0.083(13)
C6 0.113(14) 0.55(4) 0.19(2) 0.16(2) 0.092(15) -0.01(2)
C5 0.35(3) 0.166(16) 0.145(19) -0.018(14) 0.08(2) 0.092(16)
C1 0.41(3) 0.062(10) 0.22(2) -0.050(11) 0.25(2) -0.070(14)
C3 0.50(4) 0.074(10) 0.33(3) -0.059(13) 0.37(3) -0.091(16)

loop_
_atom_type_symbol
_atom_type_description
_atom_type_scat_dispersion_real
_atom_type_scat_dispersion_imag
_atom_type_scat_source
C C 0.0052 0.0023 'International Tables Vol C Tables 4.2.6.8 and 6.1.1.4'
H H 0.0000 0.0000 'International Tables Vol C Tables 4.2.6.8 and 6.1.1.4'
Cu Cu 0.2556 1.6827 'International Tables Vol C Tables 4.2.6.8 and 6.1.1.4'
N N 0.0094 0.0046 'International Tables Vol C Tables 4.2.6.8 and 6.1.1.4'
O O 0.0162 0.0086 'International Tables Vol C Tables 4.2.6.8 and 6.1.1.4'

loop_
_geom_angle_atom_site_label_1
_geom_angle_atom_site_label_2
_geom_angle_atom_site_label_3
_geom_angle
_geom_angle_site_symmetry_1
_geom_angle_site_symmetry_3
_geom_angle_publ_flag
O003 Cu01 Cu01 84.43(13) . 7_656 ?
O003 Cu01 O007 100.0(2) . . ?
O003 Cu01 O008 89.6(2) . 4_646 ?
O003 Cu01 O00B 167.59(19) . 7_656 ?
O003 Cu01 O00C 88.8(3) . 6_565 ?
O007 Cu01 Cu01 170.24(17) . 7_656 ?
O008 Cu01 Cu01 88.82(15) 4_646 7_656 ?
O008 Cu01 O007 99.8(2) 4_646 . ?
O008 Cu01 O00C 167.6(2) 4_646 6_565 ?
O00B Cu01 Cu01 83.19(14) 7_656 7_656 ?
O00B Cu01 O007 92.1(2) 7_656 . ?
O00B Cu01 O008 90.9(3) 7_656 4_646 ?
O00B Cu01 O00C 88.0(3) 7_656 6_565 ?
O00C Cu01 Cu01 78.81(15) 6_565 7_656 ?
O00C Cu01 O007 92.5(2) 6_565 . ?
O004 Cu02 Cu02 84.82(15) 5_656 5_656 ?
O004 Cu02 O005 90.7(2) 5_656 1_545 ?
O004 Cu02 O006 168.4(2) 5_656 . ?
O004 Cu02 O00D 88.7(2) 5_656 5_666 ?
O004 Cu02 O00V 97.5(2) 5_656 . ?
O005 Cu02 Cu02 81.45(17) 1_545 5_656 ?
O005 Cu02 O00V 92.8(3) 1_545 . ?
O006 Cu02 Cu02 83.78(14) . 5_656 ?
O006 Cu02 O005 89.9(2) . 1_545 ?
O006 Cu02 O00D 88.3(2) . 5_666 ?
O006 Cu02 O00V 94.1(2) . . ?
O00D Cu02 Cu02 86.88(16) 5_666 5_656 ?
O00D Cu02 O005 168.3(2) 5_666 1_545 ?
O00D Cu02 O00V 98.8(3) 5_666 . ?
O00V Cu02 Cu02 173.9(2) . 5_656 ?
C00P O003 Cu01 122.9(4) . . ?
C00U O004 Cu02 122.3(4) . 5_656 ?
C00W O005 Cu02 126.7(5) . 1_565 ?
C00U O006 Cu02 122.5(4) . . ?
C00X O007 Cu01 112.9(5) . . ?
C00S O008 Cu01 118.7(5) . 4_656 ?
C00I O009 C010 115.6(6) . . ?
C00M O00A C00Z 117.2(8) . . ?
C00P O00B Cu01 124.1(5) . 7_656 ?
C00S O00C Cu01 130.2(5) . 6_566 ?
C00W O00D Cu02 120.1(5) . 5_666 ?
C00N O00E C011 114.7(7) . . ?
C00I C00F C00P 123.9(6) . . ?
C00O C00F C00I 116.7(6) . . ?
C00O C00F C00P 119.2(6) . . ?
C00M C00G C00U 121.4(7) . . ?
C00O C00G C00M 117.3(6) . . ?
C00O C00G C00U 121.3(6) . . ?
C00N C00H C00S 123.5(6) . . ?
C00T C00H C00N 116.1(6) . . ?
C00T C00H C00S 120.2(6) . . ?
O009 C00I C00F 122.7(6) . . ?
C00J C00I O009 115.9(6) . . ?
C00J C00I C00F 121.4(6) . . ?
C00I C00J C00K 121.4(6) . . ?
C00I C00J C00M 121.0(6) . . ?
C00M C00J C00K 117.6(7) . . ?
C00N C00K C00J 119.7(6) . . ?
C00R C00K C00J 118.4(7) . . ?
C00R C00K C00N 121.9(6) . . ?
C00R O00L C012 114.5(7) . . ?
O00A C00M C00G 124.5(6) . . ?
O00A C00M C00J 116.9(6) . . ?
C00J C00M C00G 118.6(7) . . ?
O00E C00N C00H 121.2(6) . . ?
C00K C00N O00E 118.2(6) . . ?
C00K C00N C00H 120.5(6) . . ?
C00F C00O H00O 117.5 . . ?
C00G C00O C00F 125.0(6) . . ?
C00G C00O H00O 117.5 . . ?
O003 C00P O00B 125.1(7) . . ?
O003 C00P C00F 119.1(6) . . ?
O00B C00P C00F 115.8(6) . . ?
C00R C00Q C00W 122.6(7) . . ?
C00T C00Q C00R 115.8(6) . . ?
C00T C00Q C00W 121.6(6) . . ?
C00K C00R C00Q 120.4(7) . . ?
O00L C00R C00K 119.1(6) . . ?
O00L C00R C00Q 120.1(6) . . ?
O008 C00S C00H 118.2(7) . . ?
O00C C00S O008 123.4(7) . . ?
O00C C00S C00H 118.4(6) . . ?
C00H C00T H00T 117.4 . . ?
C00Q C00T C00H 125.1(6) . . ?
C00Q C00T H00T 117.4 . . ?
O004 C00U O006 126.3(6) . . ?
O004 C00U C00G 120.1(6) . . ?
O006 C00U C00G 113.6(7) . . ?
C4 O00V Cu02 131.3(12) . . ?
O005 C00W O00D 124.9(7) . . ?
O005 C00W C00Q 119.0(7) . . ?
O00D C00W C00Q 116.1(7) . . ?
O007 C00X H00X 116.7 . . ?
O007 C00X N00Y 126.7(9) . . ?
N00Y C00X H00X 116.7 . . ?
C00X N00Y C1 119.3(11) . . ?
C00X N00Y C3 122.3(10) . . ?
C3 N00Y C1 117.0(10) . . ?
O00A C00Z H00A 109.5 . . ?
O00A C00Z H00B 109.5 . . ?
O00A C00Z H00C 109.5 . . ?
H00A C00Z H00B 109.5 . . ?
H00A C00Z H00C 109.5 . . ?
H00B C00Z H00C 109.5 . . ?
O009 C010 H01A 109.5 . . ?
O009 C010 H01B 109.5 . . ?
O009 C010 H01C 109.5 . . ?
H01A C010 H01B 109.5 . . ?
H01A C010 H01C 109.5 . . ?
H01B C010 H01C 109.5 . . ?
O00E C011 H01D 109.5 . . ?
O00E C011 H01E 109.5 . . ?
O00E C011 H01F 109.5 . . ?
H01D C011 H01E 109.5 . . ?
H01D C011 H01F 109.5 . . ?
H01E C011 H01F 109.5 . . ?
O00L C012 H01G 109.5 . . ?
O00L C012 H01H 109.5 . . ?
O00L C012 H01I 109.5 . . ?
H01G C012 H01H 109.5 . . ?
H01G C012 H01I 109.5 . . ?
H01H C012 H01I 109.5 . . ?
C4 N2 C6 142(2) . . ?
C4 N2 C5 116.2(18) . . ?
C6 N2 C5 102.2(14) . . ?
O00V C4 N2 151(2) . . ?
O00V C4 H4 104.3 . . ?
N2 C4 H4 104.3 . . ?
N2 C6 H6A 109.5 . . ?
N2 C6 H6B 109.5 . . ?
N2 C6 H6C 109.5 . . ?
H6A C6 H6B 109.5 . . ?
H6A C6 H6C 109.5 . . ?
H6B C6 H6C 109.5 . . ?
N2 C5 H5A 109.5 . . ?
N2 C5 H5B 109.5 . . ?
N2 C5 H5C 109.5 . . ?
H5A C5 H5B 109.5 . . ?
H5A C5 H5C 109.5 . . ?
H5B C5 H5C 109.5 . . ?
N00Y C1 H1A 109.5 . . ?
N00Y C1 H1B 109.5 . . ?
N00Y C1 H1C 109.5 . . ?
H1A C1 H1B 109.5 . . ?
H1A C1 H1C 109.5 . . ?
H1B C1 H1C 109.5 . . ?
N00Y C3 H3A 109.5 . . ?
N00Y C3 H3B 109.5 . . ?
N00Y C3 H3C 109.5 . . ?
H3A C3 H3B 109.5 . . ?
H3A C3 H3C 109.5 . . ?
H3B C3 H3C 109.5 . . ?

loop_
_geom_bond_atom_site_label_1
_geom_bond_atom_site_label_2
_geom_bond_distance
_geom_bond_site_symmetry_2
_geom_bond_publ_flag
Cu01 Cu01 2.6202(15) 7_656 ?
Cu01 O003 1.942(5) . ?
Cu01 O007 2.165(4) . ?
Cu01 O008 1.954(5) 4_646 ?
Cu01 O00B 1.948(5) 7_656 ?
Cu01 O00C 1.964(5) 6_565 ?
Cu02 Cu02 2.6158(17) 5_656 ?
Cu02 O004 1.958(4) 5_656 ?
Cu02 O005 1.992(5) 1_545 ?
Cu02 O006 1.965(4) . ?
Cu02 O00D 1.982(5) 5_666 ?
Cu02 O00V 2.110(6) . ?
O003 C00P 1.239(8) . ?
O004 C00U 1.233(9) . ?
O005 C00W 1.235(9) . ?
O006 C00U 1.264(9) . ?
O007 C00X 1.271(11) . ?
O008 C00S 1.251(9) . ?
O009 C00I 1.380(8) . ?
O009 C010 1.443(12) . ?
O00A C00M 1.362(9) . ?
O00A C00Z 1.381(13) . ?
O00B C00P 1.241(8) . ?
O00C C00S 1.247(9) . ?
O00D C00W 1.260(9) . ?
O00E C00N 1.378(9) . ?
O00E C011 1.432(12) . ?
C00F C00I 1.402(10) . ?
C00F C00O 1.380(9) . ?
C00F C00P 1.498(10) . ?
C00G C00M 1.444(9) . ?
C00G C00O 1.365(10) . ?
C00G C00U 1.497(9) . ?
C00H C00N 1.428(10) . ?
C00H C00S 1.461(10) . ?
C00H C00T 1.387(9) . ?
C00I C00J 1.372(10) . ?
C00J C00K 1.506(9) . ?
C00J C00M 1.395(10) . ?
C00K C00N 1.365(10) . ?
C00K C00R 1.365(10) . ?
O00L C00R 1.356(9) . ?
O00L C012 1.455(13) . ?
C00O H00O 0.9500 . ?
C00Q C00R 1.436(10) . ?
C00Q C00T 1.385(10) . ?
C00Q C00W 1.506(10) . ?
C00T H00T 0.9500 . ?
O00V C4 1.120(17) . ?
C00X H00X 0.9500 . ?
C00X N00Y 1.288(12) . ?
N00Y C1 1.467(16) . ?
N00Y C3 1.406(16) . ?
C00Z H00A 0.9800 . ?
C00Z H00B 0.9800 . ?
C00Z H00C 0.9800 . ?
C010 H01A 0.9800 . ?
C010 H01B 0.9800 . ?
C010 H01C 0.9800 . ?
C011 H01D 0.9800 . ?
C011 H01E 0.9800 . ?
C011 H01F 0.9800 . ?
C012 H01G 0.9800 . ?
C012 H01H 0.9800 . ?
C012 H01I 0.9800 . ?
N2 C4 1.304(17) . ?
N2 C6 1.405(18) . ?
N2 C5 1.422(15) . ?
C4 H4 0.9500 . ?
C6 H6A 0.9800 . ?
C6 H6B 0.9800 . ?
C6 H6C 0.9800 . ?
C5 H5A 0.9800 . ?
C5 H5B 0.9800 . ?
C5 H5C 0.9800 . ?
C1 H1A 0.9800 . ?
C1 H1B 0.9800 . ?
C1 H1C 0.9800 . ?
C3 H3A 0.9800 . ?
C3 H3B 0.9800 . ?
C3 H3C 0.9800 . ?

loop_
_smtbx_masks_void_nr
_smtbx_masks_void_average_x
_smtbx_masks_void_average_y
_smtbx_masks_void_average_z
_smtbx_masks_void_volume
_smtbx_masks_void_count_electrons
_smtbx_masks_void_content
1 0.000 -0.126 0.250 272.0 57.4 ?
2 0.000 0.126 0.750 272.0 58.0 ?
3 0.189 0.367 0.224 74.0 0.0 ?
4 0.189 0.633 0.724 74.0 0.0 ?
5 0.311 0.133 0.776 74.0 0.0 ?
6 0.311 0.867 0.276 74.0 0.0 ?
7 0.500 0.626 0.750 272.0 57.9 ?
8 0.500 0.374 0.250 272.0 57.2 ?
9 0.689 -0.133 0.224 74.0 0.0 ?
10 0.689 0.133 0.724 74.0 0.0 ?
11 0.811 0.367 0.276 74.0 0.0 ?
12 0.811 0.633 0.776 74.0 0.0 ?
